data_2225265
loop_
_publ_author_name
'Keng, Thy Chun'
'Lo, Kong Mun'
'Ng, Seik Weng'

_publ_section_title Dichloridobis(4-methylbenzyl)(1,10-phenanthroline-\k^2^<i>N</i>,<i>N</i>')tin(IV)
_journal_coeditor_code HB5335
_journal_issue 3
_journal_name_full 'Acta Crystallographica Section E'
_journal_page_first m304
_journal_paper_doi 10.1107/S1600536810005672
_journal_volume 66
_journal_year 2010
_chemical_formula_iupac '[Sn (C8 H9)2 Cl2 (C12 H8 N2)]'
_chemical_formula_moiety 'C28 H26 Cl2 N2 Sn'
_chemical_formula_sum 'C28 H26 Cl2 N2 Sn'
_chemical_formula_weight 580.10
_chemical_name_systematic
;
 Dichloridobis(4-methylbenzyl)(1,10-phenanthroline-\
\k^2^<i>N</i>,<i>N</i>')tin(IV)
;
_space_group_IT_number 14
_symmetry_cell_setting monoclinic
_symmetry_space_group_name_Hall '-P 2ybc'
_symmetry_space_group_name_H-M 'P 1 21/c 1'
_atom_sites_solution_hydrogens geom
_atom_sites_solution_primary direct
_atom_sites_solution_secondary difmap
_audit_creation_method SHELXL-97
_cell_angle_alpha 90.00
_cell_angle_beta 115.0779(5)
_cell_angle_gamma 90.00
_cell_formula_units_Z 4
_cell_length_a 15.2180(2)
_cell_length_b 10.43250(10)
_cell_length_c 17.7990(2)
_cell_measurement_reflns_used 9858
_cell_measurement_temperature 293(2)
_cell_measurement_theta_max 28.3
_cell_measurement_theta_min 2.3
_cell_volume 2559.42(5)
_computing_cell_refinement 'SAINT (Bruker, 2009)'
_computing_data_collection 'APEX2 (Bruker, 2009)'
_computing_data_reduction 'SAINT (Bruker, 2009)'
_computing_molecular_graphics 'X-SEED (Barbour, 2001)'
_computing_publication_material 'publCIF (Westrip, 2010)'
_computing_structure_refinement 'SHELXL97 (Sheldrick, 2008)'
_computing_structure_solution 'SHELXS97 (Sheldrick, 2008)'
_diffrn_ambient_temperature 293(2)
_diffrn_measured_fraction_theta_full 1.000
_diffrn_measured_fraction_theta_max 1.000
_diffrn_measurement_device_type 'Bruker SMART APEX CCD'
_diffrn_measurement_method '\w scans'
_diffrn_radiation_monochromator graphite
_diffrn_radiation_source 'fine-focus sealed tube'
_diffrn_radiation_type MoK\a
_diffrn_radiation_wavelength 0.71073
_diffrn_reflns_av_R_equivalents 0.0228
_diffrn_reflns_av_sigmaI/netI 0.0193
_diffrn_reflns_limit_h_max 19
_diffrn_reflns_limit_h_min -19
_diffrn_reflns_limit_k_max 13
_diffrn_reflns_limit_k_min -13
_diffrn_reflns_limit_l_max 22
_diffrn_reflns_limit_l_min -23
_diffrn_reflns_number 23764
_diffrn_reflns_theta_full 27.50
_diffrn_reflns_theta_max 27.50
_diffrn_reflns_theta_min 1.48
_diffrn_standards_decay_% 0
_diffrn_standards_interval_count 0
_diffrn_standards_interval_time 0
_diffrn_standards_number 0
_exptl_absorpt_coefficient_mu 1.226
_exptl_absorpt_correction_T_max 0.887
_exptl_absorpt_correction_T_min 0.640
_exptl_absorpt_correction_type multi-scan
_exptl_absorpt_process_details '(SADABS; Sheldrick, 1996)'
_exptl_crystal_colour Colourless
_exptl_crystal_density_diffrn 1.505
_exptl_crystal_density_method 'not measured'
_exptl_crystal_description Block
_exptl_crystal_F_000 1168
_exptl_crystal_size_max 0.40
_exptl_crystal_size_mid 0.30
_exptl_crystal_size_min 0.10
_refine_diff_density_max 0.429
_refine_diff_density_min -0.676
_refine_ls_extinction_method none
_refine_ls_goodness_of_fit_ref 1.046
_refine_ls_hydrogen_treatment constr
_refine_ls_matrix_type full
_refine_ls_number_parameters 300
_refine_ls_number_reflns 5882
_refine_ls_number_restraints 0
_refine_ls_restrained_S_all 1.046
_refine_ls_R_factor_all 0.0320
_refine_ls_R_factor_gt 0.0254
_refine_ls_shift/su_max 0.001
_refine_ls_shift/su_mean 0.001
_refine_ls_structure_factor_coef Fsqd
_refine_ls_weighting_details 'calc w=1/[\s^2^(Fo^2^)+(0.0413P)^2^+0.9608P] where P=(Fo^2^+2Fc^2^)/3'
_refine_ls_weighting_scheme calc
_refine_ls_wR_factor_gt 0.0671
_refine_ls_wR_factor_ref 0.0742
_reflns_number_gt 5066
_reflns_number_total 5882
_reflns_threshold_expression I>2\s(I)
_cod_data_source_file hb5335.cif
_cod_data_source_block I
_cod_depositor_comments
;
The following automatic conversions were performed:
'_symmetry_cell_setting' value 'Monoclinic' changed to 'monoclinic'
according to '/home/saulius/struct/CIF-dictionaries/cif_core.dic'
dictionary named 'cif_core.dic' version 2.4.1 from
2010-06-29.

'_exptl_absorpt_correction_type' value 'Multi-scan' changed
to 'multi-scan' according to
'/home/saulius/struct/CIF-dictionaries/cif_core.dic' dictionary named
'cif_core.dic' version 2.4.1 from 2010-06-29.

Automatic conversion script
Id: cif_fix_enum 1527 2010-12-29 10:47:43Z saulius 

The following automatic conversions were performed:

'_symmetry_cell_setting' value 'Monoclinic' changed to 'monoclinic'
according to /home/saulius/struct/CIF-dictionaries/cif_core.dic
dictionary named 'cif_core.dic' version 2.4.1 from
2010-06-29.

'_exptl_absorpt_correction_type' value 'Multi-scan'
changed to 'multi-scan' according to
/home/saulius/struct/CIF-dictionaries/cif_core.dic dictionary named
'cif_core.dic' version 2.4.1 from 2010-06-29.

Automatic conversion script
Id: cif_fix_values 1715 2011-07-08 13:25:40Z adriana 
;
_cod_original_sg_symbol_H-M 'P 21/c'
_cod_database_code 2225265
_cod_database_fobs_code 2225265

loop_
_symmetry_equiv_pos_as_xyz
'x, y, z'
'-x, y+1/2, -z+1/2'
'-x, -y, -z'
'x, -y-1/2, z-1/2'

loop_
_atom_site_type_symbol
_atom_site_label
_atom_site_fract_x
_atom_site_fract_y
_atom_site_fract_z
_atom_site_U_iso_or_equiv
_atom_site_adp_type
_atom_site_calc_flag
_atom_site_refinement_flags
_atom_site_occupancy
_atom_site_disorder_assembly
_atom_site_disorder_group
Sn Sn1 0.258495(11) 0.590677(12) 0.707814(8) 0.03991(6) Uani d . 1 . .
Cl Cl1 0.28464(5) 0.52229(7) 0.85189(4) 0.06375(17) Uani d . 1 . .
Cl Cl2 0.22061(7) 0.82753(6) 0.70201(5) 0.0763(2) Uani d . 1 . .
N N1 0.24130(14) 0.58938(17) 0.56865(11) 0.0451(4) Uani d . 1 . .
N N2 0.28083(14) 0.38087(17) 0.66953(12) 0.0450(4) Uani d . 1 . .
C C1 0.41247(18) 0.6286(3) 0.75538(14) 0.0521(5) Uani d . 1 . .
H H1A 0.4292 0.6956 0.7969 0.063 Uiso calc R 1 . .
H H1B 0.4476 0.5519 0.7827 0.063 Uiso calc R 1 . .
C C2 0.44531(17) 0.6680(2) 0.69126(13) 0.0490(5) Uani d . 1 . .
C C3 0.4806(2) 0.5793(3) 0.65313(16) 0.0568(6) Uani d . 1 . .
H H3 0.4881 0.4943 0.6706 0.068 Uiso calc R 1 . .
C C4 0.5051(2) 0.6148(3) 0.58943(18) 0.0673(7) Uani d . 1 . .
H H4 0.5296 0.5534 0.5656 0.081 Uiso calc R 1 . .
C C5 0.49389(19) 0.7397(3) 0.56052(16) 0.0674(8) Uani d . 1 . .
C C6 0.4612(2) 0.8295(3) 0.60007(18) 0.0650(7) Uani d . 1 . .
H H6 0.4545 0.9145 0.5829 0.078 Uiso calc R 1 . .
C C7 0.43823(19) 0.7948(2) 0.66475(16) 0.0561(6) Uani d . 1 . .
H H7 0.4177 0.8573 0.6910 0.067 Uiso calc R 1 . .
C C8 0.5137(3) 0.7780(5) 0.4875(2) 0.1062(15) Uani d . 1 . .
H H8A 0.4542 0.8041 0.4425 0.159 Uiso calc R 1 . .
H H8B 0.5405 0.7064 0.4705 0.159 Uiso calc R 1 . .
H H8C 0.5590 0.8479 0.5031 0.159 Uiso calc R 1 . .
C C9 0.10328(18) 0.5559(2) 0.66245(16) 0.0528(5) Uani d . 1 . .
H H9A 0.0818 0.5933 0.7017 0.063 Uiso calc R 1 . .
H H9B 0.0706 0.6016 0.6105 0.063 Uiso calc R 1 . .
C C10 0.07041(17) 0.4214(2) 0.64869(16) 0.0518(5) Uani d . 1 . .
C C11 0.0640(2) 0.3462(3) 0.71101(17) 0.0671(7) Uani d . 1 . .
H H11 0.0804 0.3817 0.7632 0.081 Uiso calc R 1 . .
C C12 0.0337(2) 0.2200(3) 0.6968(2) 0.0732(8) Uani d . 1 . .
H H12 0.0306 0.1723 0.7398 0.088 Uiso calc R 1 . .
C C13 0.0078(2) 0.1629(3) 0.6200(2) 0.0702(8) Uani d . 1 . .
C C14 0.01504(19) 0.2365(3) 0.55829(18) 0.0606(6) Uani d . 1 . .
H H14 -0.0008 0.2005 0.5063 0.073 Uiso calc R 1 . .
C C15 0.04530(17) 0.3623(3) 0.57233(15) 0.0532(5) Uani d . 1 . .
H H15 0.0490 0.4092 0.5293 0.064 Uiso calc R 1 . .
C C16 -0.0291(3) 0.0259(4) 0.6033(3) 0.1090(13) Uani d . 1 . .
H H16A -0.0768 0.0130 0.6246 0.164 Uiso calc R 1 . .
H H16B 0.0240 -0.0322 0.6301 0.164 Uiso calc R 1 . .
H H16C -0.0579 0.0103 0.5446 0.164 Uiso calc R 1 . .
C C17 0.22739(18) 0.6918(3) 0.52146(15) 0.0587(6) Uani d . 1 . .
H H17 0.2259 0.7720 0.5437 0.070 Uiso calc R 1 . .
C C18 0.2148(2) 0.6835(4) 0.43852(18) 0.0781(9) Uani d . 1 . .
H H18 0.2076 0.7575 0.4073 0.094 Uiso calc R 1 . .
C C19 0.2132(2) 0.5675(4) 0.40508(18) 0.0866(11) Uani d . 1 . .
H H19 0.2032 0.5611 0.3499 0.104 Uiso calc R 1 . .
C C20 0.22645(19) 0.4558(4) 0.45285(16) 0.0673(8) Uani d . 1 . .
C C21 0.24283(16) 0.4721(2) 0.53616(13) 0.0470(5) Uani d . 1 . .
C C22 0.2244(3) 0.3269(5) 0.4227(2) 0.0911(12) Uani d . 1 . .
H H22 0.2131 0.3146 0.3676 0.109 Uiso calc R 1 . .
C C23 0.2380(3) 0.2258(4) 0.4710(2) 0.0895(12) Uani d . 1 . .
H H23 0.2338 0.1444 0.4484 0.107 Uiso calc R 1 . .
C C24 0.25889(18) 0.2374(3) 0.5567(2) 0.0661(8) Uani d . 1 . .
C C25 0.26192(15) 0.3617(2) 0.58928(15) 0.0466(5) Uani d . 1 . .
C C26 0.2746(2) 0.1346(3) 0.6110(3) 0.0806(10) Uani d . 1 . .
H H26 0.2721 0.0513 0.5916 0.097 Uiso calc R 1 . .
C C27 0.2933(2) 0.1543(2) 0.6910(2) 0.0776(9) Uani d . 1 . .
H H27 0.3037 0.0854 0.7269 0.093 Uiso calc R 1 . .
C C28 0.29680(19) 0.2795(2) 0.71911(18) 0.0591(6) Uani d . 1 . .
H H28 0.3109 0.2929 0.7747 0.071 Uiso calc R 1 . .

loop_
_atom_site_aniso_label
_atom_site_aniso_U_11
_atom_site_aniso_U_22
_atom_site_aniso_U_33
_atom_site_aniso_U_12
_atom_site_aniso_U_13
_atom_site_aniso_U_23
Sn1 0.05738(10) 0.03106(8) 0.03553(9) -0.00481(6) 0.02380(7) -0.00172(5)
Cl1 0.0878(4) 0.0687(4) 0.0407(3) -0.0134(3) 0.0330(3) 0.0041(3)
Cl2 0.1138(6) 0.0339(3) 0.1028(6) 0.0027(3) 0.0669(5) -0.0032(3)
N1 0.0461(10) 0.0525(11) 0.0341(9) -0.0040(8) 0.0145(8) 0.0033(7)
N2 0.0484(10) 0.0345(8) 0.0492(10) -0.0021(7) 0.0178(8) -0.0019(8)
C1 0.0595(14) 0.0567(13) 0.0350(11) -0.0159(11) 0.0151(10) -0.0028(10)
C2 0.0512(12) 0.0536(13) 0.0370(10) -0.0141(10) 0.0138(9) -0.0036(9)
C3 0.0604(15) 0.0576(15) 0.0492(13) -0.0031(11) 0.0201(11) -0.0029(10)
C4 0.0653(16) 0.086(2) 0.0521(15) -0.0013(14) 0.0265(13) -0.0106(14)
C5 0.0528(14) 0.104(2) 0.0446(13) -0.0111(15) 0.0199(11) 0.0084(14)
C6 0.0607(15) 0.0698(17) 0.0642(16) -0.0142(13) 0.0261(13) 0.0119(14)
C7 0.0618(14) 0.0512(14) 0.0580(14) -0.0150(11) 0.0282(12) -0.0063(11)
C8 0.085(2) 0.178(5) 0.068(2) 0.005(3) 0.0453(18) 0.036(2)
C9 0.0527(13) 0.0535(13) 0.0542(13) 0.0024(11) 0.0247(11) 0.0005(11)
C10 0.0438(12) 0.0594(14) 0.0518(13) -0.0039(10) 0.0198(10) 0.0023(10)
C11 0.0654(16) 0.084(2) 0.0537(14) -0.0161(15) 0.0273(12) 0.0028(14)
C12 0.0649(16) 0.083(2) 0.0739(19) -0.0168(15) 0.0317(14) 0.0190(16)
C13 0.0601(16) 0.0616(17) 0.089(2) -0.0098(13) 0.0315(15) 0.0026(15)
C14 0.0525(13) 0.0616(15) 0.0671(16) -0.0088(12) 0.0247(12) -0.0071(13)
C15 0.0467(12) 0.0590(14) 0.0508(13) -0.0032(11) 0.0179(10) 0.0056(11)
C16 0.129(3) 0.064(2) 0.150(4) -0.023(2) 0.075(3) -0.001(2)
C17 0.0593(14) 0.0635(15) 0.0491(13) -0.0048(12) 0.0188(11) 0.0174(11)
C18 0.0656(17) 0.115(3) 0.0493(15) -0.0040(17) 0.0203(13) 0.0327(17)
C19 0.073(2) 0.151(4) 0.0376(14) -0.010(2) 0.0253(13) 0.0004(18)
C20 0.0550(14) 0.110(2) 0.0410(13) -0.0119(15) 0.0244(11) -0.0197(14)
C21 0.0416(11) 0.0619(14) 0.0388(11) -0.0079(10) 0.0182(9) -0.0116(10)
C22 0.082(2) 0.134(3) 0.065(2) -0.024(2) 0.0394(17) -0.056(2)
C23 0.081(2) 0.095(3) 0.100(3) -0.016(2) 0.046(2) -0.062(2)
C24 0.0499(13) 0.0592(16) 0.091(2) -0.0072(12) 0.0309(13) -0.0364(15)
C25 0.0384(10) 0.0470(12) 0.0549(13) -0.0060(9) 0.0202(9) -0.0162(10)
C26 0.0644(17) 0.0374(13) 0.133(3) 0.0004(12) 0.0348(19) -0.0237(17)
C27 0.0646(17) 0.0312(12) 0.120(3) 0.0017(11) 0.0232(18) 0.0057(15)
C28 0.0574(14) 0.0413(12) 0.0707(16) 0.0045(11) 0.0195(12) 0.0080(11)

loop_
_atom_type_symbol
_atom_type_description
_atom_type_scat_dispersion_real
_atom_type_scat_dispersion_imag
_atom_type_scat_source
C C 0.0033 0.0016 'International Tables Vol C Tables 4.2.6.8 and 6.1.1.4'
H H 0.0000 0.0000 'International Tables Vol C Tables 4.2.6.8 and 6.1.1.4'
N N 0.0061 0.0033 'International Tables Vol C Tables 4.2.6.8 and 6.1.1.4'
Cl Cl 0.1484 0.1585 'International Tables Vol C Tables 4.2.6.8 and 6.1.1.4'
Sn Sn -0.6537 1.4246 'International Tables Vol C Tables 4.2.6.8 and 6.1.1.4'

loop_
_geom_angle_atom_site_label_1
_geom_angle_atom_site_label_2
_geom_angle_atom_site_label_3
_geom_angle_site_symmetry_1
_geom_angle_site_symmetry_3
_geom_angle
_geom_angle_publ_flag
C1 Sn1 C9 . . 178.47(9) ?
C1 Sn1 N2 . . 91.02(9) ?
C9 Sn1 N2 . . 90.27(8) ?
C1 Sn1 N1 . . 91.80(7) ?
C9 Sn1 N1 . . 89.41(8) ?
N2 Sn1 N1 . . 70.10(6) ?
C1 Sn1 Cl1 . . 88.62(6) ?
C9 Sn1 Cl1 . . 90.50(7) ?
N2 Sn1 Cl1 . . 92.93(5) ?
N1 Sn1 Cl1 . . 163.03(5) ?
C1 Sn1 Cl2 . . 91.59(8) ?
C9 Sn1 Cl2 . . 87.42(7) ?
N2 Sn1 Cl2 . . 162.30(5) ?
N1 Sn1 Cl2 . . 92.32(5) ?
Cl1 Sn1 Cl2 . . 104.63(3) ?
C17 N1 C21 . . 119.1(2) ?
C17 N1 Sn1 . . 125.14(18) ?
C21 N1 Sn1 . . 115.77(14) ?
C28 N2 C25 . . 118.8(2) ?
C28 N2 Sn1 . . 123.61(17) ?
C25 N2 Sn1 . . 116.86(15) ?
C2 C1 Sn1 . . 114.29(15) ?
C2 C1 H1A . . 108.7 ?
Sn1 C1 H1A . . 108.7 ?
C2 C1 H1B . . 108.7 ?
Sn1 C1 H1B . . 108.7 ?
H1A C1 H1B . . 107.6 ?
C3 C2 C7 . . 117.3(2) ?
C3 C2 C1 . . 121.2(2) ?
C7 C2 C1 . . 121.4(2) ?
C4 C3 C2 . . 121.1(3) ?
C4 C3 H3 . . 119.4 ?
C2 C3 H3 . . 119.4 ?
C3 C4 C5 . . 121.5(3) ?
C3 C4 H4 . . 119.3 ?
C5 C4 H4 . . 119.3 ?
C4 C5 C6 . . 117.5(2) ?
C4 C5 C8 . . 122.1(3) ?
C6 C5 C8 . . 120.3(3) ?
C7 C6 C5 . . 121.1(3) ?
C7 C6 H6 . . 119.4 ?
C5 C6 H6 . . 119.4 ?
C6 C7 C2 . . 121.3(3) ?
C6 C7 H7 . . 119.4 ?
C2 C7 H7 . . 119.4 ?
C5 C8 H8A . . 109.5 ?
C5 C8 H8B . . 109.5 ?
H8A C8 H8B . . 109.5 ?
C5 C8 H8C . . 109.5 ?
H8A C8 H8C . . 109.5 ?
H8B C8 H8C . . 109.5 ?
C10 C9 Sn1 . . 117.26(17) ?
C10 C9 H9A . . 108.0 ?
Sn1 C9 H9A . . 108.0 ?
C10 C9 H9B . . 108.0 ?
Sn1 C9 H9B . . 108.0 ?
H9A C9 H9B . . 107.2 ?
C15 C10 C11 . . 116.4(2) ?
C15 C10 C9 . . 121.1(2) ?
C11 C10 C9 . . 122.4(2) ?
C12 C11 C10 . . 121.4(3) ?
C12 C11 H11 . . 119.3 ?
C10 C11 H11 . . 119.3 ?
C11 C12 C13 . . 121.5(3) ?
C11 C12 H12 . . 119.2 ?
C13 C12 H12 . . 119.2 ?
C14 C13 C12 . . 117.4(3) ?
C14 C13 C16 . . 121.0(3) ?
C12 C13 C16 . . 121.7(3) ?
C13 C14 C15 . . 121.2(3) ?
C13 C14 H14 . . 119.4 ?
C15 C14 H14 . . 119.4 ?
C14 C15 C10 . . 122.1(2) ?
C14 C15 H15 . . 118.9 ?
C10 C15 H15 . . 118.9 ?
C13 C16 H16A . . 109.5 ?
C13 C16 H16B . . 109.5 ?
H16A C16 H16B . . 109.5 ?
C13 C16 H16C . . 109.5 ?
H16A C16 H16C . . 109.5 ?
H16B C16 H16C . . 109.5 ?
N1 C17 C18 . . 122.1(3) ?
N1 C17 H17 . . 118.9 ?
C18 C17 H17 . . 118.9 ?
C19 C18 C17 . . 119.2(3) ?
C19 C18 H18 . . 120.4 ?
C17 C18 H18 . . 120.4 ?
C18 C19 C20 . . 120.5(3) ?
C18 C19 H19 . . 119.7 ?
C20 C19 H19 . . 119.7 ?
C21 C20 C19 . . 116.9(3) ?
C21 C20 C22 . . 118.1(3) ?
C19 C20 C22 . . 125.0(3) ?
N1 C21 C20 . . 122.1(3) ?
N1 C21 C25 . . 118.45(19) ?
C20 C21 C25 . . 119.4(2) ?
C23 C22 C20 . . 122.0(3) ?
C23 C22 H22 . . 119.0 ?
C20 C22 H22 . . 119.0 ?
C22 C23 C24 . . 122.1(3) ?
C22 C23 H23 . . 119.0 ?
C24 C23 H23 . . 119.0 ?
C26 C24 C25 . . 117.1(3) ?
C26 C24 C23 . . 124.8(3) ?
C25 C24 C23 . . 118.1(3) ?
N2 C25 C24 . . 121.8(2) ?
N2 C25 C21 . . 118.1(2) ?
C24 C25 C21 . . 120.2(2) ?
C27 C26 C24 . . 120.8(3) ?
C27 C26 H26 . . 119.6 ?
C24 C26 H26 . . 119.6 ?
C26 C27 C28 . . 118.9(3) ?
C26 C27 H27 . . 120.5 ?
C28 C27 H27 . . 120.5 ?
N2 C28 C27 . . 122.6(3) ?
N2 C28 H28 . . 118.7 ?
C27 C28 H28 . . 118.7 ?

loop_
_geom_bond_atom_site_label_1
_geom_bond_atom_site_label_2
_geom_bond_site_symmetry_2
_geom_bond_distance
_geom_bond_publ_flag
Sn1 C1 . 2.164(2) y
Sn1 C9 . 2.179(2) y
Sn1 N2 . 2.3595(18) y
Sn1 N1 . 2.3780(18) y
Sn1 Cl1 . 2.5256(6) y
Sn1 Cl2 . 2.5295(7) y
N1 C17 . 1.319(3) ?
N1 C21 . 1.357(3) ?
N2 C28 . 1.332(3) ?
N2 C25 . 1.347(3) ?
C1 C2 . 1.485(3) ?
C1 H1A . 0.9700 ?
C1 H1B . 0.9700 ?
C2 C3 . 1.384(4) ?
C2 C7 . 1.393(3) ?
C3 C4 . 1.386(4) ?
C3 H3 . 0.9300 ?
C4 C5 . 1.384(4) ?
C4 H4 . 0.9300 ?
C5 C6 . 1.385(4) ?
C5 C8 . 1.507(4) ?
C6 C7 . 1.385(4) ?
C6 H6 . 0.9300 ?
C7 H7 . 0.9300 ?
C8 H8A . 0.9600 ?
C8 H8B . 0.9600 ?
C8 H8C . 0.9600 ?
C9 C10 . 1.475(3) ?
C9 H9A . 0.9700 ?
C9 H9B . 0.9700 ?
C10 C15 . 1.390(4) ?
C10 C11 . 1.395(4) ?
C11 C12 . 1.382(4) ?
C11 H11 . 0.9300 ?
C12 C13 . 1.387(4) ?
C12 H12 . 0.9300 ?
C13 C14 . 1.383(4) ?
C13 C16 . 1.518(5) ?
C14 C15 . 1.378(4) ?
C14 H14 . 0.9300 ?
C15 H15 . 0.9300 ?
C16 H16A . 0.9600 ?
C16 H16B . 0.9600 ?
C16 H16C . 0.9600 ?
C17 C18 . 1.408(4) ?
C17 H17 . 0.9300 ?
C18 C19 . 1.345(5) ?
C18 H18 . 0.9300 ?
C19 C20 . 1.406(5) ?
C19 H19 . 0.9300 ?
C20 C21 . 1.406(3) ?
C20 C22 . 1.443(5) ?
C21 C25 . 1.440(4) ?
C22 C23 . 1.320(6) ?
C22 H22 . 0.9300 ?
C23 C24 . 1.426(5) ?
C23 H23 . 0.9300 ?
C24 C26 . 1.394(5) ?
C24 C25 . 1.413(3) ?
C26 C27 . 1.345(5) ?
C26 H26 . 0.9300 ?
C27 C28 . 1.391(4) ?
C27 H27 . 0.9300 ?
C28 H28 . 0.9300 ?

loop_
_geom_torsion_atom_site_label_1
_geom_torsion_atom_site_label_2
_geom_torsion_atom_site_label_3
_geom_torsion_atom_site_label_4
_geom_torsion_site_symmetry_1
_geom_torsion_site_symmetry_2
_geom_torsion_site_symmetry_3
_geom_torsion_site_symmetry_4
_geom_torsion
_geom_torsion_publ_flag
C1 Sn1 N1 C17 . . . . -85.6(2) ?
C9 Sn1 N1 C17 . . . . 93.4(2) ?
N2 Sn1 N1 C17 . . . . -176.1(2) ?
Cl1 Sn1 N1 C17 . . . . -176.82(15) ?
Cl2 Sn1 N1 C17 . . . . 6.02(19) ?
C1 Sn1 N1 C21 . . . . 96.79(17) ?
C9 Sn1 N1 C21 . . . . -84.15(17) ?
N2 Sn1 N1 C21 . . . . 6.36(15) ?
Cl1 Sn1 N1 C21 . . . . 5.6(3) ?
Cl2 Sn1 N1 C21 . . . . -171.54(15) ?
C1 Sn1 N2 C28 . . . . 90.9(2) ?
C9 Sn1 N2 C28 . . . . -88.3(2) ?
N1 Sn1 N2 C28 . . . . -177.6(2) ?
Cl1 Sn1 N2 C28 . . . . 2.21(19) ?
Cl2 Sn1 N2 C28 . . . . -170.65(16) ?
C1 Sn1 N2 C25 . . . . -99.24(16) ?
C9 Sn1 N2 C25 . . . . 81.58(17) ?
N1 Sn1 N2 C25 . . . . -7.69(15) ?
Cl1 Sn1 N2 C25 . . . . 172.09(15) ?
Cl2 Sn1 N2 C25 . . . . -0.8(3) ?
N2 Sn1 C1 C2 . . . . 83.16(19) ?
N1 Sn1 C1 C2 . . . . 13.03(19) ?
Cl1 Sn1 C1 C2 . . . . 176.07(19) ?
Cl2 Sn1 C1 C2 . . . . -79.34(19) ?
Sn1 C1 C2 C3 . . . . -94.0(3) ?
Sn1 C1 C2 C7 . . . . 83.4(2) ?
C7 C2 C3 C4 . . . . -1.9(4) ?
C1 C2 C3 C4 . . . . 175.6(2) ?
C2 C3 C4 C5 . . . . -1.0(4) ?
C3 C4 C5 C6 . . . . 2.8(4) ?
C3 C4 C5 C8 . . . . -175.7(3) ?
C4 C5 C6 C7 . . . . -1.6(4) ?
C8 C5 C6 C7 . . . . 176.9(3) ?
C5 C6 C7 C2 . . . . -1.3(4) ?
C3 C2 C7 C6 . . . . 3.0(4) ?
C1 C2 C7 C6 . . . . -174.5(2) ?
N2 Sn1 C9 C10 . . . . 16.46(19) ?
N1 Sn1 C9 C10 . . . . 86.56(19) ?
Cl1 Sn1 C9 C10 . . . . -76.48(19) ?
Cl2 Sn1 C9 C10 . . . . 178.91(19) ?
Sn1 C9 C10 C15 . . . . -90.4(3) ?
Sn1 C9 C10 C11 . . . . 88.7(3) ?
C15 C10 C11 C12 . . . . -0.3(4) ?
C9 C10 C11 C12 . . . . -179.5(3) ?
C10 C11 C12 C13 . . . . -0.4(5) ?
C11 C12 C13 C14 . . . . 1.1(5) ?
C11 C12 C13 C16 . . . . -177.6(3) ?
C12 C13 C14 C15 . . . . -1.0(4) ?
C16 C13 C14 C15 . . . . 177.7(3) ?
C13 C14 C15 C10 . . . . 0.3(4) ?
C11 C10 C15 C14 . . . . 0.4(4) ?
C9 C10 C15 C14 . . . . 179.6(2) ?
C21 N1 C17 C18 . . . . -0.5(4) ?
Sn1 N1 C17 C18 . . . . -177.98(19) ?
N1 C17 C18 C19 . . . . 2.5(4) ?
C17 C18 C19 C20 . . . . -1.6(5) ?
C18 C19 C20 C21 . . . . -1.1(5) ?
C18 C19 C20 C22 . . . . 178.9(3) ?
C17 N1 C21 C20 . . . . -2.4(3) ?
Sn1 N1 C21 C20 . . . . 175.29(18) ?
C17 N1 C21 C25 . . . . 177.6(2) ?
Sn1 N1 C21 C25 . . . . -4.7(3) ?
C19 C20 C21 N1 . . . . 3.2(4) ?
C22 C20 C21 N1 . . . . -176.7(2) ?
C19 C20 C21 C25 . . . . -176.8(2) ?
C22 C20 C21 C25 . . . . 3.3(4) ?
C21 C20 C22 C23 . . . . -0.5(5) ?
C19 C20 C22 C23 . . . . 179.6(3) ?
C20 C22 C23 C24 . . . . -2.2(6) ?
C22 C23 C24 C26 . . . . -179.6(3) ?
C22 C23 C24 C25 . . . . 2.0(5) ?
C28 N2 C25 C24 . . . . -0.2(3) ?
Sn1 N2 C25 C24 . . . . -170.55(17) ?
C28 N2 C25 C21 . . . . 178.7(2) ?
Sn1 N2 C25 C21 . . . . 8.3(3) ?
C26 C24 C25 N2 . . . . 1.2(4) ?
C23 C24 C25 N2 . . . . 179.7(2) ?
C26 C24 C25 C21 . . . . -177.7(2) ?
C23 C24 C25 C21 . . . . 0.9(3) ?
N1 C21 C25 N2 . . . . -2.4(3) ?
C20 C21 C25 N2 . . . . 177.6(2) ?
N1 C21 C25 C24 . . . . 176.5(2) ?
C20 C21 C25 C24 . . . . -3.5(3) ?
C25 C24 C26 C27 . . . . -1.0(4) ?
C23 C24 C26 C27 . . . . -179.5(3) ?
C24 C26 C27 C28 . . . . 0.0(5) ?
C25 N2 C28 C27 . . . . -1.0(4) ?
Sn1 N2 C28 C27 . . . . 168.7(2) ?
C26 C27 C28 N2 . . . . 1.1(5) ?
